data_7225577
loop_
_publ_author_name
'Zeng, Fanxun'
'Liu, Pengjian'
'Li, Z.'
'Shao, Xusheng'
'Xu, Xiaoyong'

_publ_section_title
;
 Catalyst-Free and Selective Synthesis of 2-Aminothiophenes and
 2-Amino-4,5-dihydrothiophenes from 4-Thiazolidinones in Water
;
_journal_name_full 'RSC Adv.'
_journal_paper_doi 10.1039/C6RA11151C
_journal_year 2016
_chemical_formula_sum 'C11 H10 N2 S'
_chemical_formula_weight 202.27
_chemical_name_systematic
; 
 ? 
;
_space_group_crystal_system orthorhombic
_space_group_IT_number 61
_space_group_name_Hall '-P 2ac 2ab'
_space_group_name_H-M_alt 'P b c a'
_symmetry_space_group_name_Hall '-P 2ac 2ab'
_symmetry_space_group_name_H-M 'P b c a'
_atom_sites_solution_hydrogens mixed
_audit_creation_method SHELXL-2013
_audit_update_record
;
2016-04-26 deposited with the CCDC.
2016-06-16 downloaded from the CCDC.
;
_cell_angle_alpha 90
_cell_angle_beta 90
_cell_angle_gamma 90
_cell_formula_units_Z 8
_cell_length_a 9.3748(16)
_cell_length_b 7.8979(13)
_cell_length_c 26.980(4)
_cell_measurement_reflns_used 2456
_cell_measurement_temperature 293(2)
_cell_measurement_theta_max 47.317
_cell_measurement_theta_min 5.292
_cell_volume 1997.6(6)
_computing_cell_refinement 'Bruker SMART'
_computing_data_collection 'Bruker SMART'
_computing_data_reduction 'Bruker SHELXTL'
_computing_molecular_graphics 'Bruker SHELXTL'
_computing_publication_material 'Bruker SHELXTL'
_computing_structure_refinement 'SHELXL-2013 (Sheldrick, 2013)'
_computing_structure_solution 'Bruker SHELXTL'
_diffrn_ambient_temperature 293(2)
_diffrn_measured_fraction_theta_full 1.000
_diffrn_measured_fraction_theta_max 1.000
_diffrn_measurement_device_type 'CCD area detector'
_diffrn_measurement_method 'phi and omega scans'
_diffrn_radiation_type MoK\a
_diffrn_radiation_wavelength 0.71073
_diffrn_reflns_av_R_equivalents 0.0354
_diffrn_reflns_av_unetI/netI 0.0242
_diffrn_reflns_Laue_measured_fraction_full 1.000
_diffrn_reflns_Laue_measured_fraction_max 1.000
_diffrn_reflns_limit_h_max 10
_diffrn_reflns_limit_h_min -11
_diffrn_reflns_limit_k_max 9
_diffrn_reflns_limit_k_min -9
_diffrn_reflns_limit_l_max 33
_diffrn_reflns_limit_l_min -27
_diffrn_reflns_number 11031
_diffrn_reflns_point_group_measured_fraction_full 1.000
_diffrn_reflns_point_group_measured_fraction_max 1.000
_diffrn_reflns_theta_full 25.242
_diffrn_reflns_theta_max 25.992
_diffrn_reflns_theta_min 1.510
_exptl_absorpt_coefficient_mu 0.282
_exptl_absorpt_correction_T_max 0.7456
_exptl_absorpt_correction_T_min 0.6893
_exptl_absorpt_correction_type multi-scan
_exptl_absorpt_process_details sadabs
_exptl_crystal_colour red
_exptl_crystal_density_diffrn 1.345
_exptl_crystal_description prismatic
_exptl_crystal_F_000 848
_exptl_crystal_size_max 0.210
_exptl_crystal_size_mid 0.180
_exptl_crystal_size_min 0.140
_refine_diff_density_max 0.288
_refine_diff_density_min -0.205
_refine_diff_density_rms 0.045
_refine_ls_extinction_method none
_refine_ls_goodness_of_fit_ref 1.050
_refine_ls_hydrogen_treatment mixed
_refine_ls_matrix_type full
_refine_ls_number_parameters 131
_refine_ls_number_reflns 1963
_refine_ls_number_restraints 0
_refine_ls_restrained_S_all 1.050
_refine_ls_R_factor_all 0.0525
_refine_ls_R_factor_gt 0.0412
_refine_ls_shift/su_max 0.001
_refine_ls_shift/su_mean 0.000
_refine_ls_structure_factor_coef Fsqd
_refine_ls_weighting_details 'w=1/[\s^2^(Fo^2^)+(0.0707P)^2^+0.2302P] where P=(Fo^2^+2Fc^2^)/3'
_refine_ls_weighting_scheme calc
_refine_ls_wR_factor_gt 0.1097
_refine_ls_wR_factor_ref 0.1185
_reflns_Friedel_coverage 0.000
_reflns_number_gt 1566
_reflns_number_total 1963
_reflns_threshold_expression 'I > 2\s(I)'
_cod_data_source_file c6ra11151c2.cif
_cod_data_source_block cd15191
_cod_database_code 7225577
_shelx_space_group_comment
; 
The symmetry employed for this shelxl refinement is uniquely defined 
by the following loop, which should always be used as a source of 
symmetry information in preference to the above space-group names. 
They are only intended as comments. 
;
_shelx_estimated_absorpt_t_min 0.943
_shelx_estimated_absorpt_t_max 0.962
_shelxl_version_number 2013-4

loop_
_space_group_symop_operation_xyz
'x, y, z'
'-x+1/2, -y, z+1/2'
'-x, y+1/2, -z+1/2'
'x+1/2, -y+1/2, -z'
'-x, -y, -z'
'x-1/2, y, -z-1/2'
'x, -y-1/2, z-1/2'
'-x-1/2, y-1/2, z'

loop_
_atom_site_label
_atom_site_type_symbol
_atom_site_fract_x
_atom_site_fract_y
_atom_site_fract_z
_atom_site_U_iso_or_equiv
_atom_site_adp_type
_atom_site_occupancy
_atom_site_site_symmetry_order
_atom_site_calc_flag
_atom_site_refinement_flags_posn
_atom_site_refinement_flags_adp
S1 S 0.18080(6) 0.21534(7) 0.36049(2) 0.0554(2) Uani 1 1 d . .
N1 N 0.43554(16) 0.1485(2) 0.40249(5) 0.0433(4) Uani 1 1 d . .
N2 N 0.34178(19) -0.0197(3) 0.52622(6) 0.0675(5) Uani 1 1 d . .
C1 C 0.0245(2) 0.2011(3) 0.39902(8) 0.0568(5) Uani 1 1 d . .
H1A H -0.0095 0.3138 0.4071 0.068 Uiso 1 1 calc R U
H1B H -0.0507 0.1418 0.3815 0.068 Uiso 1 1 calc R U
C2 C 0.0617(2) 0.1070(3) 0.44587(7) 0.0529(5) Uani 1 1 d . .
H2A H 0.0237 0.1662 0.4745 0.063 Uiso 1 1 calc R U
H2B H 0.0211 -0.0059 0.4451 0.063 Uiso 1 1 calc R U
C3 C 0.22044(19) 0.0972(2) 0.44907(6) 0.0410(4) Uani 1 1 d . .
C4 C 0.29291(17) 0.1465(2) 0.40808(6) 0.0374(4) Uani 1 1 d . .
C5 C 0.28851(19) 0.0332(2) 0.49163(6) 0.0464(5) Uani 1 1 d . .
C6 C 0.51299(19) 0.1946(2) 0.35972(6) 0.0383(4) Uani 1 1 d . .
C7 C 0.6359(2) 0.2887(2) 0.36518(7) 0.0465(5) Uani 1 1 d . .
H7 H 0.6662 0.3205 0.3967 0.056 Uiso 1 1 calc R U
C8 C 0.7139(2) 0.3356(3) 0.32428(7) 0.0564(5) Uani 1 1 d . .
H8 H 0.7966 0.3993 0.3282 0.068 Uiso 1 1 calc R U
C9 C 0.6699(2) 0.2884(3) 0.27741(8) 0.0600(6) Uani 1 1 d . .
H9 H 0.7212 0.3226 0.2497 0.072 Uiso 1 1 calc R U
C10 C 0.5506(2) 0.1913(3) 0.27213(7) 0.0591(6) Uani 1 1 d . .
H10 H 0.5219 0.1575 0.2407 0.071 Uiso 1 1 calc R U
C11 C 0.4722(2) 0.1428(2) 0.31281(6) 0.0483(4) Uani 1 1 d . .
H11 H 0.3918 0.0752 0.3088 0.058 Uiso 1 1 calc R U
H1 H 0.488(2) 0.122(2) 0.4287(8) 0.059(6) Uiso 1 1 d . .

loop_
_atom_site_aniso_label
_atom_site_aniso_U_11
_atom_site_aniso_U_22
_atom_site_aniso_U_33
_atom_site_aniso_U_23
_atom_site_aniso_U_13
_atom_site_aniso_U_12
S1 0.0473(3) 0.0793(4) 0.0397(3) 0.0147(2) -0.00478(19) 0.0131(2)
N1 0.0375(8) 0.0607(9) 0.0317(7) 0.0082(7) -0.0031(6) 0.0013(7)
N2 0.0548(11) 0.1062(15) 0.0414(9) 0.0200(9) -0.0060(8) -0.0029(10)
C1 0.0417(11) 0.0660(12) 0.0626(12) 0.0117(10) -0.0035(9) 0.0004(9)
C2 0.0422(11) 0.0689(12) 0.0476(10) 0.0054(9) -0.0017(8) -0.0019(9)
C3 0.0403(10) 0.0480(9) 0.0345(8) 0.0015(7) -0.0032(7) -0.0016(8)
C4 0.0403(10) 0.0386(9) 0.0334(8) -0.0021(7) -0.0058(7) 0.0019(7)
C5 0.0381(10) 0.0655(12) 0.0355(9) 0.0024(8) 0.0018(7) -0.0067(8)
C6 0.0379(10) 0.0427(9) 0.0345(8) 0.0045(7) 0.0003(6) 0.0067(7)
C7 0.0400(10) 0.0557(11) 0.0438(10) -0.0018(8) -0.0031(7) 0.0023(8)
C8 0.0413(11) 0.0646(12) 0.0631(12) 0.0068(10) 0.0044(9) -0.0039(9)
C9 0.0499(13) 0.0819(15) 0.0483(11) 0.0196(10) 0.0098(9) 0.0060(10)
C10 0.0547(13) 0.0883(15) 0.0341(9) 0.0026(9) -0.0004(8) 0.0066(11)
C11 0.0451(11) 0.0607(11) 0.0390(9) -0.0028(8) -0.0013(7) -0.0010(9)

loop_
_atom_type_symbol
_atom_type_description
_atom_type_scat_dispersion_real
_atom_type_scat_dispersion_imag
_atom_type_scat_source
C C 0.0033 0.0016 'International Tables Vol C Tables 4.2.6.8 and 6.1.1.4'
H H 0.0000 0.0000 'International Tables Vol C Tables 4.2.6.8 and 6.1.1.4'
N N 0.0061 0.0033 'International Tables Vol C Tables 4.2.6.8 and 6.1.1.4'
S S 0.1246 0.1234 'International Tables Vol C Tables 4.2.6.8 and 6.1.1.4'

loop_
_geom_angle_atom_site_label_1
_geom_angle_atom_site_label_2
_geom_angle_atom_site_label_3
_geom_angle
C4 S1 C1 92.64(9)
C4 N1 C6 127.30(14)
C4 N1 H1 117.3(14)
C6 N1 H1 115.4(14)
C2 C1 S1 109.07(14)
C2 C1 H1A 109.9
S1 C1 H1A 109.9
C2 C1 H1B 109.9
S1 C1 H1B 109.9
H1A C1 H1B 108.3
C3 C2 C1 107.73(15)
C3 C2 H2A 110.2
C1 C2 H2A 110.2
C3 C2 H2B 110.2
C1 C2 H2B 110.2
H2A C2 H2B 108.5
C4 C3 C5 122.79(17)
C4 C3 C2 115.97(15)
C5 C3 C2 121.18(15)
N1 C4 C3 126.38(15)
N1 C4 S1 120.80(12)
C3 C4 S1 112.81(13)
N2 C5 C3 179.0(2)
C7 C6 C11 119.18(16)
C7 C6 N1 118.80(15)
C11 C6 N1 121.97(17)
C8 C7 C6 120.26(17)
C8 C7 H7 119.9
C6 C7 H7 119.9
C7 C8 C9 120.2(2)
C7 C8 H8 119.9
C9 C8 H8 119.9
C10 C9 C8 119.51(18)
C10 C9 H9 120.2
C8 C9 H9 120.2
C9 C10 C11 120.77(18)
C9 C10 H10 119.6
C11 C10 H10 119.6
C10 C11 C6 120.00(19)
C10 C11 H11 120.0
C6 C11 H11 120.0

loop_
_geom_bond_atom_site_label_1
_geom_bond_atom_site_label_2
_geom_bond_distance
S1 C4 1.7460(16)
S1 C1 1.800(2)
N1 C4 1.346(2)
N1 C6 1.411(2)
N1 H1 0.89(2)
N2 C5 1.138(2)
C1 C2 1.507(3)
C1 H1A 0.9700
C1 H1B 0.9700
C2 C3 1.493(3)
C2 H2A 0.9700
C2 H2B 0.9700
C3 C4 1.355(2)
C3 C5 1.408(2)
C6 C7 1.379(3)
C6 C11 1.384(2)
C7 C8 1.375(3)
C7 H7 0.9300
C8 C9 1.381(3)
C8 H8 0.9300
C9 C10 1.363(3)
C9 H9 0.9300
C10 C11 1.375(3)
C10 H10 0.9300
C11 H11 0.9300

loop_
_geom_torsion_atom_site_label_1
_geom_torsion_atom_site_label_2
_geom_torsion_atom_site_label_3
_geom_torsion_atom_site_label_4
_geom_torsion
C4 S1 C1 C2 -11.69(16)
S1 C1 C2 C3 13.7(2)
C1 C2 C3 C4 -10.0(2)
C1 C2 C3 C5 172.78(18)
C6 N1 C4 C3 178.05(17)
C6 N1 C4 S1 -3.3(2)
C5 C3 C4 N1 -2.8(3)
C2 C3 C4 N1 179.97(17)
C5 C3 C4 S1 178.45(15)
C2 C3 C4 S1 1.2(2)
C1 S1 C4 N1 -172.52(15)
C1 S1 C4 C3 6.29(15)
C4 N1 C6 C7 139.84(18)
C4 N1 C6 C11 -42.7(3)
C11 C6 C7 C8 2.4(3)
N1 C6 C7 C8 179.96(17)
C6 C7 C8 C9 -0.2(3)
C7 C8 C9 C10 -1.7(3)
C8 C9 C10 C11 1.3(3)
C9 C10 C11 C6 0.9(3)
C7 C6 C11 C10 -2.8(3)
N1 C6 C11 C10 179.74(17)
